data_1575669
loop_
_publ_author_name
'Heller, Jan'
'Buch, Christoph D.'
'Virovets, Alexander V.'
'Peresypkina, Eugenia'
'Lerner, Hans-Wolfram'
'Fantuzzi, Felipe'
'Wagner, Matthias'

_publ_section_title
;
 Synthesis of perhalogenated silylboranes (X = Cl, I) and their
 application in regiodivergent alkene silaboration.
;
_journal_issue 43
_journal_name_full 'Chemical science'
_journal_page_first 20329
_journal_page_last 20343
_journal_paper_doi 10.1039/d5sc06234a
_journal_volume 16
_journal_year 2025
_chemical_formula_sum 'C2 H6 B I5 S Si'
_chemical_formula_weight 735.53
_chemical_properties_physical Air-sensitive,Moisture-sensitive
_space_group_crystal_system monoclinic
_space_group_IT_number 14
_space_group_name_Hall '-P 2yn'
_space_group_name_H-M_alt 'P 1 21/n 1'
_atom_sites_solution_hydrogens geom
_audit_creation_method SHELXL-2018/3
_audit_update_record
;
2025-07-08 deposited with the CCDC.	2025-09-10 downloaded from the CCDC.
;
_cell_angle_alpha 90
_cell_angle_beta 96.835(2)
_cell_angle_gamma 90
_cell_formula_units_Z 8
_cell_length_a 8.43800(17)
_cell_length_b 26.5897(5)
_cell_length_c 12.7476(3)
_cell_measurement_reflns_used 12978
_cell_measurement_temperature 173(2)
_cell_measurement_theta_max 27.7950
_cell_measurement_theta_min 2.6020
_cell_volume 2839.77(10)
_computing_cell_refinement 'CrysAlisPro 1.171.42.43a (Rigaku OD, 2022)'
_computing_data_collection 'X-Area (Stoe & Cie, 2001)'
_computing_data_reduction 'CrysAlisPro 1.171.42.43a (Rigaku OD, 2022)'
_computing_publication_material 'IUCr PublCIF online service'
_computing_structure_refinement 'SHELXL-2018/3 (Sheldrick, 2018)'
_computing_structure_solution 'SHELXT (G. M. Sheldrick, 2015)'
_diffrn_ambient_temperature 173(2)
_diffrn_detector 'image plate'
_diffrn_detector_area_resol_mean 6.67
_diffrn_detector_type 'STOE image plate (34 cm diameter)'
_diffrn_measured_fraction_theta_full 0.998
_diffrn_measured_fraction_theta_max 0.998
_diffrn_measurement_device '2-circle goniometer'
_diffrn_measurement_device_type 'STOE IPDS II two-circle-diffractometer'
_diffrn_measurement_method \w
_diffrn_radiation_monochromator mirror
_diffrn_radiation_type MoK\a
_diffrn_radiation_wavelength 0.71073
_diffrn_reflns_av_R_equivalents 0.0706
_diffrn_reflns_av_unetI/netI 0.0383
_diffrn_reflns_Laue_measured_fraction_full 0.998
_diffrn_reflns_Laue_measured_fraction_max 0.998
_diffrn_reflns_limit_h_max 10
_diffrn_reflns_limit_h_min -11
_diffrn_reflns_limit_k_max 35
_diffrn_reflns_limit_k_min -35
_diffrn_reflns_limit_l_max 16
_diffrn_reflns_limit_l_min -16
_diffrn_reflns_number 37793
_diffrn_reflns_point_group_measured_fraction_full 0.998
_diffrn_reflns_point_group_measured_fraction_max 0.998
_diffrn_reflns_theta_full 25.242
_diffrn_reflns_theta_max 27.906
_diffrn_reflns_theta_min 2.549
_diffrn_source 'Genix 3D I\mS microfocus X-ray source'
_exptl_absorpt_coefficient_mu 11.135
_exptl_absorpt_correction_T_max 1.00000
_exptl_absorpt_correction_T_min 0.12209
_exptl_absorpt_correction_type multi-scan
_exptl_absorpt_process_details
;
CrysAlisPro 1.171.42.43a (Rigaku Oxford Diffraction, 2022)
Empirical absorption correction using spherical harmonics,
implemented in SCALE3 ABSPACK scaling algorithm.
;
_exptl_crystal_colour colourless
_exptl_crystal_density_diffrn 3.441
_exptl_crystal_description plate
_exptl_crystal_F_000 2544
_exptl_crystal_size_max 0.190
_exptl_crystal_size_mid 0.060
_exptl_crystal_size_min 0.030
_refine_diff_density_max 1.574
_refine_diff_density_min -2.199
_refine_diff_density_rms 0.234
_refine_ls_extinction_method none
_refine_ls_goodness_of_fit_ref 1.050
_refine_ls_hydrogen_treatment constr
_refine_ls_matrix_type full
_refine_ls_number_parameters 185
_refine_ls_number_reflns 6774
_refine_ls_number_restraints 0
_refine_ls_restrained_S_all 1.050
_refine_ls_R_factor_all 0.0388
_refine_ls_R_factor_gt 0.0336
_refine_ls_shift/su_max 0.002
_refine_ls_shift/su_mean 0.000
_refine_ls_structure_factor_coef Fsqd
_refine_ls_weighting_details 'w=1/[\s^2^(Fo^2^)+(0.0451P)^2^+7.8497P] where P=(Fo^2^+2Fc^2^)/3'
_refine_ls_weighting_scheme calc
_refine_ls_wR_factor_gt 0.0901
_refine_ls_wR_factor_ref 0.0944
_reflns_Friedel_coverage 0.000
_reflns_number_gt 5943
_reflns_number_total 6774
_reflns_threshold_expression 'I > 2\s(I)'
_cod_data_source_file d5sc06234a3.cif
_cod_data_source_block 2_SMe2_aplha_wa3501-JH136
_cod_depositor_comments 'Adding full bibliography for 1575660--1575680.cif.'
_cod_original_sg_symbol_H-M 'P 21/n'
_cod_database_code 1575669
_shelx_shelxl_version_number 2018/3
_shelx_space_group_comment
;
The symmetry employed for this shelxl refinement is uniquely defined
by the following loop, which should always be used as a source of
symmetry information in preference to the above space-group names.
They are only intended as comments.
;
_shelx_estimated_absorpt_t_min 0.226
_shelx_estimated_absorpt_t_max 0.731

loop_
_space_group_symop_operation_xyz
'x, y, z'
'-x+1/2, y+1/2, -z+1/2'
'-x, -y, -z'
'x-1/2, -y-1/2, z-1/2'

loop_
_atom_site_label
_atom_site_type_symbol
_atom_site_fract_x
_atom_site_fract_y
_atom_site_fract_z
_atom_site_U_iso_or_equiv
_atom_site_adp_type
_atom_site_occupancy
_atom_site_site_symmetry_order
_atom_site_calc_flag
_atom_site_refinement_flags_posn
_atom_site_refinement_flags_adp
_atom_site_refinement_flags_occupancy
_atom_site_disorder_assembly
_atom_site_disorder_group
B1 B 0.1758(7) 0.5262(2) 0.7304(5) 0.0194(11) Uani 1 1 d . . . . .
I1 I 0.08734(5) 0.51929(2) 0.88401(3) 0.03537(11) Uani 1 1 d . . . . .
I2 I 0.28743(5) 0.45553(2) 0.67755(4) 0.03082(10) Uani 1 1 d . . . . .
I3 I 0.57695(5) 0.55153(2) 0.86786(3) 0.03024(10) Uani 1 1 d . . . . .
I4 I 0.43611(5) 0.59834(2) 0.57209(3) 0.03320(11) Uani 1 1 d . . . . .
I5 I 0.26048(5) 0.65961(2) 0.81550(4) 0.03205(11) Uani 1 1 d . . . . .
Si1 Si 0.34812(17) 0.57977(5) 0.74507(12) 0.0187(3) Uani 1 1 d . . . . .
S1 S 0.01143(16) 0.53955(5) 0.61566(11) 0.0207(3) Uani 1 1 d . . . . .
C1 C -0.0831(8) 0.5976(2) 0.6468(6) 0.0377(16) Uani 1 1 d . . . . .
H1A H -0.100950 0.597395 0.721392 0.057 Uiso 1 1 calc R U . . .
H1B H -0.185642 0.600876 0.602428 0.057 Uiso 1 1 calc R U . . .
H1C H -0.014054 0.625931 0.633603 0.057 Uiso 1 1 calc R U . . .
C2 C -0.1441(7) 0.4955(2) 0.6340(5) 0.0290(13) Uani 1 1 d . . . . .
H2A H -0.104569 0.461149 0.626645 0.044 Uiso 1 1 calc R U . . .
H2B H -0.235741 0.501411 0.580598 0.044 Uiso 1 1 calc R U . . .
H2C H -0.176865 0.499807 0.704618 0.044 Uiso 1 1 calc R U . . .
B2 B 0.1815(7) 0.6696(2) 0.2065(5) 0.0186(11) Uani 1 1 d . . . . .
I6 I 0.07261(5) 0.65986(2) 0.35480(3) 0.03113(10) Uani 1 1 d . . . . .
I7 I 0.30589(5) 0.60199(2) 0.15740(4) 0.03242(11) Uani 1 1 d . . . . .
I8 I 0.57842(4) 0.69790(2) 0.35245(3) 0.02765(10) Uani 1 1 d . . . . .
I9 I 0.44160(5) 0.75148(2) 0.06601(3) 0.02788(10) Uani 1 1 d . . . . .
I10 I 0.24446(5) 0.80143(2) 0.31045(3) 0.02819(10) Uani 1 1 d . . . . .
Si2 Si 0.34622(16) 0.72502(5) 0.23190(12) 0.0173(3) Uani 1 1 d . . . . .
S2 S 0.02756(16) 0.68438(5) 0.08632(11) 0.0212(3) Uani 1 1 d . . . . .
C3 C -0.0838(7) 0.7383(2) 0.1210(6) 0.0323(13) Uani 1 1 d . . . . .
H3A H -0.117323 0.733332 0.191246 0.048 Uiso 1 1 calc R U . . .
H3B H -0.178155 0.742598 0.069030 0.048 Uiso 1 1 calc R U . . .
H3C H -0.016493 0.768367 0.121547 0.048 Uiso 1 1 calc R U . . .
C4 C -0.1203(8) 0.6355(2) 0.0894(6) 0.0416(17) Uani 1 1 d . . . . .
H4A H -0.074152 0.603147 0.072157 0.062 Uiso 1 1 calc R U . . .
H4B H -0.212530 0.643057 0.037611 0.062 Uiso 1 1 calc R U . . .
H4C H -0.154346 0.633771 0.160190 0.062 Uiso 1 1 calc R U . . .

loop_
_atom_site_aniso_label
_atom_site_aniso_U_11
_atom_site_aniso_U_22
_atom_site_aniso_U_33
_atom_site_aniso_U_23
_atom_site_aniso_U_13
_atom_site_aniso_U_12
B1 0.020(3) 0.016(2) 0.022(3) -0.002(2) 0.000(2) 0.001(2)
I1 0.0393(2) 0.0400(2) 0.0280(2) 0.00116(17) 0.00892(18) -0.00795(18)
I2 0.0298(2) 0.02043(17) 0.0413(2) -0.00367(15) 0.00044(17) 0.00554(14)
I3 0.02391(19) 0.0321(2) 0.0319(2) 0.00135(15) -0.00800(16) 0.00235(15)
I4 0.0291(2) 0.0458(2) 0.0248(2) 0.00602(16) 0.00368(16) -0.00766(17)
I5 0.0298(2) 0.02168(18) 0.0443(3) -0.00843(15) 0.00293(18) -0.00059(14)
Si1 0.0164(6) 0.0172(6) 0.0221(7) -0.0001(5) 0.0004(6) -0.0013(5)
S1 0.0186(6) 0.0194(6) 0.0234(7) -0.0014(5) -0.0003(5) 0.0004(5)
C1 0.023(3) 0.031(3) 0.056(5) -0.007(3) -0.008(3) 0.008(2)
C2 0.021(3) 0.025(3) 0.041(4) -0.006(2) 0.003(3) -0.009(2)
B2 0.017(3) 0.017(2) 0.019(3) 0.000(2) -0.006(2) -0.002(2)
I6 0.0320(2) 0.0326(2) 0.0291(2) 0.00298(15) 0.00476(17) -0.00266(16)
I7 0.0334(2) 0.02169(18) 0.0414(2) -0.00553(15) 0.00140(18) 0.00557(15)
I8 0.02034(18) 0.0310(2) 0.0292(2) 0.00626(15) -0.00706(15) 0.00042(14)
I9 0.02573(19) 0.0359(2) 0.02162(19) 0.00442(14) 0.00119(15) -0.00414(15)
I10 0.0298(2) 0.02081(17) 0.0332(2) -0.00503(14) 0.00064(16) 0.00099(14)
Si2 0.0150(6) 0.0166(6) 0.0194(7) 0.0004(5) -0.0010(5) -0.0006(5)
S2 0.0203(6) 0.0212(6) 0.0208(6) -0.0003(5) -0.0030(5) -0.0013(5)
C3 0.024(3) 0.032(3) 0.039(4) -0.003(3) -0.004(3) 0.010(2)
C4 0.033(3) 0.031(3) 0.056(5) 0.004(3) -0.016(3) -0.018(3)

loop_
_atom_type_symbol
_atom_type_description
_atom_type_scat_dispersion_real
_atom_type_scat_dispersion_imag
_atom_type_scat_source
C C 0.0033 0.0016 'International Tables Vol C Tables 4.2.6.8 and 6.1.1.4'
H H 0.0000 0.0000 'International Tables Vol C Tables 4.2.6.8 and 6.1.1.4'
B B 0.0013 0.0007 'International Tables Vol C Tables 4.2.6.8 and 6.1.1.4'
Si Si 0.0817 0.0704 'International Tables Vol C Tables 4.2.6.8 and 6.1.1.4'
S S 0.1246 0.1234 'International Tables Vol C Tables 4.2.6.8 and 6.1.1.4'
I I -0.4742 1.8119 'International Tables Vol C Tables 4.2.6.8 and 6.1.1.4'

loop_
_geom_angle_atom_site_label_1
_geom_angle_atom_site_label_2
_geom_angle_atom_site_label_3
_geom_angle
_geom_angle_site_symmetry_1
_geom_angle_site_symmetry_3
_geom_angle_publ_flag
S1 B1 Si1 112.6(3) . . ?
S1 B1 I1 113.9(3) . . ?
Si1 B1 I1 107.1(3) . . ?
S1 B1 I2 102.5(3) . . ?
Si1 B1 I2 107.1(3) . . ?
I1 B1 I2 113.5(3) . . ?
B1 Si1 I5 113.43(17) . . ?
B1 Si1 I3 110.18(19) . . ?
I5 Si1 I3 106.26(6) . . ?
B1 Si1 I4 110.35(19) . . ?
I5 Si1 I4 106.91(5) . . ?
I3 Si1 I4 109.56(5) . . ?
C2 S1 C1 100.4(3) . . ?
C2 S1 B1 104.6(3) . . ?
C1 S1 B1 106.7(3) . . ?
S1 C1 H1A 109.5 . . ?
S1 C1 H1B 109.5 . . ?
H1A C1 H1B 109.5 . . ?
S1 C1 H1C 109.5 . . ?
H1A C1 H1C 109.5 . . ?
H1B C1 H1C 109.5 . . ?
S1 C2 H2A 109.5 . . ?
S1 C2 H2B 109.5 . . ?
H2A C2 H2B 109.5 . . ?
S1 C2 H2C 109.5 . . ?
H2A C2 H2C 109.5 . . ?
H2B C2 H2C 109.5 . . ?
S2 B2 Si2 111.3(3) . . ?
S2 B2 I7 103.8(3) . . ?
Si2 B2 I7 107.3(3) . . ?
S2 B2 I6 113.2(3) . . ?
Si2 B2 I6 107.1(3) . . ?
I7 B2 I6 114.0(3) . . ?
B2 Si2 I8 111.61(18) . . ?
B2 Si2 I9 111.09(19) . . ?
I8 Si2 I9 107.76(5) . . ?
B2 Si2 I10 113.55(18) . . ?
I8 Si2 I10 106.21(6) . . ?
I9 Si2 I10 106.25(5) . . ?
C3 S2 C4 100.7(3) . . ?
C3 S2 B2 106.9(3) . . ?
C4 S2 B2 103.7(3) . . ?
S2 C3 H3A 109.5 . . ?
S2 C3 H3B 109.5 . . ?
H3A C3 H3B 109.5 . . ?
S2 C3 H3C 109.5 . . ?
H3A C3 H3C 109.5 . . ?
H3B C3 H3C 109.5 . . ?
S2 C4 H4A 109.5 . . ?
S2 C4 H4B 109.5 . . ?
H4A C4 H4B 109.5 . . ?
S2 C4 H4C 109.5 . . ?
H4A C4 H4C 109.5 . . ?
H4B C4 H4C 109.5 . . ?

loop_
_geom_bond_atom_site_label_1
_geom_bond_atom_site_label_2
_geom_bond_distance
_geom_bond_site_symmetry_2
_geom_bond_publ_flag
B1 S1 1.925(6) . ?
B1 Si1 2.028(6) . ?
B1 I1 2.185(6) . ?
B1 I2 2.241(6) . ?
I3 Si1 2.4542(16) . ?
I4 Si1 2.4591(15) . ?
I5 Si1 2.4530(14) . ?
S1 C2 1.795(5) . ?
S1 C1 1.802(6) . ?
C1 H1A 0.9800 . ?
C1 H1B 0.9800 . ?
C1 H1C 0.9800 . ?
C2 H2A 0.9800 . ?
C2 H2B 0.9800 . ?
C2 H2C 0.9800 . ?
B2 S2 1.927(6) . ?
B2 Si2 2.026(6) . ?
B2 I7 2.209(6) . ?
B2 I6 2.214(6) . ?
I8 Si2 2.4503(15) . ?
I9 Si2 2.4535(15) . ?
I10 Si2 2.4642(14) . ?
S2 C3 1.798(6) . ?
S2 C4 1.805(6) . ?
C3 H3A 0.9800 . ?
C3 H3B 0.9800 . ?
C3 H3C 0.9800 . ?
C4 H4A 0.9800 . ?
C4 H4B 0.9800 . ?
C4 H4C 0.9800 . ?

loop_
_geom_hbond_atom_site_label_D
_geom_hbond_atom_site_label_H
_geom_hbond_atom_site_label_A
_geom_hbond_distance_DH
_geom_hbond_distance_HA
_geom_hbond_distance_DA
_geom_hbond_angle_DHA
_geom_hbond_site_symmetry_A
_geom_hbond_publ_flag
C1 H1A I1 0.98 3.22 3.809(8) 120.4 . yes
C1 H1A I10 0.98 3.25 3.795(7) 116.7 4_576 yes
C1 H1B I4 0.98 3.17 4.056(6) 151.1 1_455 yes
C1 H1C I5 0.98 3.20 3.777(7) 118.9 . yes
C2 H2A I2 0.98 3.30 3.770(6) 111.6 . yes
C2 H2C I1 0.98 3.04 3.591(7) 116.7 . yes
C3 H3A I6 0.98 3.15 3.747(7) 120.6 . yes
C3 H3B I9 0.98 3.21 3.998(6) 138.3 1_455 yes
C3 H3C I10 0.98 3.19 3.838(7) 125.3 . yes
C4 H4B I10 0.98 3.23 3.974(8) 133.9 4_575 yes
C4 H4C I6 0.98 3.03 3.633(8) 121.1 . yes
